data_4021344
loop_
_publ_author_name
'Scott M. Grayson'
'Brian K. Long'
'Shiro Kusomoto'
'Brian P. Osborn'
'Ryan P. Callahan'
'Charles R. Chambers'
'C. Grant Willson'

_publ_section_title
;
 Synthesis and Characterization of Norbornanediol Isomers
 and Their Fluorinated Analogues
;
_journal_name_full 'Journal of Organic Chemistry'
_journal_page_first 341
_journal_page_last 344
_journal_paper_doi 10.1021/jo0513156
_journal_volume 71
_journal_year 2006
_chemical_formula_sum 'C11 H16 F6 O4'
_chemical_formula_weight 326.24
_chemical_name_systematic
; 
 ? 
;
_space_group_IT_number 14
_symmetry_cell_setting monoclinic
_symmetry_space_group_name_Hall '-P 2ybc'
_symmetry_space_group_name_H-M 'P 1 21/c 1'
_atom_sites_solution_hydrogens geom
_atom_sites_solution_primary direct
_atom_sites_solution_secondary difmap
_audit_creation_method SHELXL-97
_cell_angle_alpha 90.00
_cell_angle_beta 96.050(2)
_cell_angle_gamma 90.00
_cell_formula_units_Z 4
_cell_length_a 6.7177(2)
_cell_length_b 23.6978(6)
_cell_length_c 8.5574(2)
_cell_measurement_reflns_used 2865
_cell_measurement_temperature 153(2)
_cell_measurement_theta_max 27.5
_cell_measurement_theta_min 3
_cell_volume 1354.71(6)
_computing_cell_refinement 'Collect software, Nonius B.V. 1998'
_computing_data_collection 'Collect software, Nonius B.V. 1998'
_computing_data_reduction
;
DENZO and Scalepack (Otwinoski and Minor, 1997)
;
_computing_molecular_graphics 'XP SHELXTL/PC, Siemens Analytical'
_computing_structure_refinement 'XL SHELXTL/PC, Siemens Analytical'
_computing_structure_solution
;

SIR97 - Altomare A., Burla M.C., Camalli M., Cascarano G.L., Giacovazzo C., 
Guagliardi A., Moliterni A.G.G., Polidori G.,Spagna R.
;
_diffrn_ambient_temperature 153(2)
_diffrn_measured_fraction_theta_full 0.995
_diffrn_measured_fraction_theta_max 0.995
_diffrn_measurement_device_type 'Nonius Kappa CCD'
_diffrn_measurement_method \w-scans
_diffrn_radiation_monochromator graphite
_diffrn_radiation_source 'fine-focus sealed tube'
_diffrn_radiation_type MoK\a
_diffrn_radiation_wavelength 0.71073
_diffrn_reflns_av_R_equivalents 0.0223
_diffrn_reflns_av_sigmaI/netI 0.0445
_diffrn_reflns_limit_h_max 8
_diffrn_reflns_limit_h_min -8
_diffrn_reflns_limit_k_max 30
_diffrn_reflns_limit_k_min -30
_diffrn_reflns_limit_l_max 11
_diffrn_reflns_limit_l_min -11
_diffrn_reflns_number 5684
_diffrn_reflns_theta_full 27.47
_diffrn_reflns_theta_max 27.47
_diffrn_reflns_theta_min 2.95
_exptl_absorpt_coefficient_mu 0.170
_exptl_absorpt_correction_type none
_exptl_crystal_colour colorless
_exptl_crystal_density_diffrn 1.600
_exptl_crystal_density_method 'not measured'
_exptl_crystal_description prisms
_exptl_crystal_F_000 672
_exptl_crystal_size_max 0.40
_exptl_crystal_size_mid 0.27
_exptl_crystal_size_min 0.20
_refine_diff_density_max 0.310
_refine_diff_density_min -0.268
_refine_diff_density_rms 0.048
_refine_ls_extinction_coef 0.006(2)
_refine_ls_extinction_expression Fc^*^=kFc[1+0.001xFc^2^\l^3^/sin(2\q)]^-1/4^
_refine_ls_extinction_method SHELXL
_refine_ls_goodness_of_fit_ref 1.010
_refine_ls_hydrogen_treatment mixed
_refine_ls_matrix_type full
_refine_ls_number_parameters 211
_refine_ls_number_reflns 3092
_refine_ls_number_restraints 0
_refine_ls_restrained_S_all 1.010
_refine_ls_R_factor_all 0.0747
_refine_ls_R_factor_gt 0.0431
_refine_ls_shift/su_max 0.023
_refine_ls_shift/su_mean 0.004
_refine_ls_structure_factor_coef Fsqd
_refine_ls_weighting_details 'calc w=1/[\s^2^(Fo^2^)+(0.0495P)^2^+0.4535P] where P=(Fo^2^+2Fc^2^)/3'
_refine_ls_weighting_scheme calc
_refine_ls_wR_factor_gt 0.0968
_refine_ls_wR_factor_ref 0.1115
_reflns_number_gt 2095
_reflns_number_total 3092
_reflns_threshold_expression >2sigma(I)
_cod_data_source_file jo0513156si20050627_034443.cif
_cod_depositor_comments
;
The following automatic conversions were performed:
'_symmetry_cell_setting' value 'Monoclinic' changed to 'monoclinic'
according to '/home/saulius/struct/CIF-dictionaries/cif_core.dic'
dictionary named 'cif_core.dic' version 2.4.1 from 2010-06-29.

Automatic conversion script
Id: cif_fix_enum 1527 2010-12-29 10:47:43Z saulius 
;
_cod_original_sg_symbol_H-M 'P 21/c'
_cod_database_code 4021344

loop_
_symmetry_equiv_pos_as_xyz
'x, y, z'
'-x, y+1/2, -z+1/2'
'-x, -y, -z'
'x, -y-1/2, z-1/2'

loop_
_atom_site_label
_atom_site_type_symbol
_atom_site_fract_x
_atom_site_fract_y
_atom_site_fract_z
_atom_site_U_iso_or_equiv
_atom_site_adp_type
_atom_site_occupancy
_atom_site_symmetry_multiplicity
_atom_site_calc_flag
_atom_site_refinement_flags
F1 F 0.63502(18) 0.56403(5) -0.01217(12) 0.0467(3) Uani 1 1 d .
F2 F 0.92829(17) 0.55823(6) 0.11171(14) 0.0560(4) Uani 1 1 d .
F3 F 0.70662(19) 0.49646(5) 0.15113(14) 0.0488(3) Uani 1 1 d .
F4 F 0.33301(17) 0.58185(6) 0.14749(15) 0.0577(4) Uani 1 1 d .
F5 F 0.42125(19) 0.52587(6) 0.33804(17) 0.0628(4) Uani 1 1 d .
F6 F 0.38284(18) 0.61386(6) 0.38039(16) 0.0625(4) Uani 1 1 d .
O1 O 1.20083(19) 0.72802(5) 0.75720(14) 0.0305(3) Uani 1 1 d .
O2 O 0.99149(19) 0.68711(5) 0.38434(14) 0.0294(3) Uani 1 1 d .
O3 O 0.6831(2) 0.64428(5) 0.21178(16) 0.0384(4) Uani 1 1 d .
C1 C 1.1086(3) 0.68053(7) 0.67253(19) 0.0283(4) Uani 1 1 d .
H1 H 1.2082 0.6578 0.6300 0.034 Uiso 1 1 d R
C2 C 0.9449(3) 0.69892(7) 0.54093(19) 0.0268(4) Uani 1 1 d .
H2 H 0.9240 0.7388 0.5511 0.032 Uiso 1 1 d R
C3 C 0.7570(3) 0.66794(7) 0.5797(2) 0.0296(4) Uani 1 1 d .
H3 H 0.6342 0.6834 0.5299 0.036 Uiso 1 1 d R
C4 C 0.7727(3) 0.60295(7) 0.56601(19) 0.0290(4) Uani 1 1 d .
H4 H 0.6517 0.5870 0.5974 0.035 Uiso 1 1 d R
C5 C 0.9436(3) 0.58854(8) 0.6971(2) 0.0344(4) Uani 1 1 d .
H5A H 1.0593 0.5751 0.6513 0.041 Uiso 1 1 d R
H5B H 0.9027 0.5604 0.7679 0.041 Uiso 1 1 d R
C6 C 0.9902(3) 0.64542(8) 0.7804(2) 0.0333(4) Uani 1 1 d .
H6 H 1.0506 0.6426 0.8869 0.040 Uiso 1 1 d R
C7 C 0.7839(3) 0.67439(8) 0.7598(2) 0.0363(5) Uani 1 1 d .
H7A H 0.6840 0.6543 0.8099 0.044 Uiso 1 1 d R
H7B H 0.7892 0.7131 0.7934 0.044 Uiso 1 1 d R
C8 C 0.8116(3) 0.57457(7) 0.41066(19) 0.0273(4) Uani 1 1 d .
H8A H 0.8083 0.5345 0.4266 0.033 Uiso 1 1 d R
H8B H 0.9453 0.5840 0.3899 0.033 Uiso 1 1 d R
C9 C 0.6715(3) 0.58804(7) 0.2616(2) 0.0281(4) Uani 1 1 d .
C10 C 0.7345(3) 0.55134(9) 0.1271(2) 0.0352(4) Uani 1 1 d .
C11 C 0.4506(3) 0.57693(8) 0.2816(2) 0.0387(5) Uani 1 1 d .
O1W O 0.4179(2) 0.72214(6) 0.05481(18) 0.0389(4) Uani 1 1 d .
H1WB H 0.368(4) 0.7145(12) -0.036(3) 0.067(8) Uiso 1 1 d .
H1WA H 0.490(4) 0.6928(12) 0.090(3) 0.074(9) Uiso 1 1 d .
H2O H 1.057(4) 0.7131(11) 0.352(3) 0.056(7) Uiso 1 1 d .
H3O H 0.782(4) 0.6584(10) 0.260(3) 0.055(7) Uiso 1 1 d .
H1O H 1.273(4) 0.7472(10) 0.696(3) 0.063(8) Uiso 1 1 d .

loop_
_atom_site_aniso_label
_atom_site_aniso_U_11
_atom_site_aniso_U_22
_atom_site_aniso_U_33
_atom_site_aniso_U_23
_atom_site_aniso_U_13
_atom_site_aniso_U_12
F1 0.0457(7) 0.0649(8) 0.0277(6) 0.0003(5) -0.0055(5) -0.0107(6)
F2 0.0292(6) 0.0989(11) 0.0408(7) -0.0201(7) 0.0084(5) -0.0093(6)
F3 0.0603(8) 0.0372(7) 0.0469(7) -0.0114(5) -0.0036(6) 0.0027(6)
F4 0.0264(6) 0.0871(10) 0.0567(8) -0.0033(7) -0.0086(5) -0.0080(6)
F5 0.0457(8) 0.0589(9) 0.0863(10) 0.0164(7) 0.0195(7) -0.0172(6)
F6 0.0310(7) 0.0858(10) 0.0711(9) -0.0291(8) 0.0079(6) 0.0094(6)
O1 0.0334(7) 0.0325(7) 0.0251(6) -0.0035(6) 0.0001(5) -0.0010(6)
O2 0.0342(7) 0.0313(7) 0.0225(6) 0.0014(5) 0.0026(5) -0.0060(6)
O3 0.0373(8) 0.0290(7) 0.0449(8) 0.0075(6) -0.0145(6) -0.0060(6)
C1 0.0327(10) 0.0277(9) 0.0240(9) -0.0023(7) 0.0006(7) 0.0039(8)
C2 0.0302(10) 0.0252(9) 0.0250(9) -0.0007(7) 0.0025(7) 0.0031(7)
C3 0.0287(9) 0.0295(9) 0.0307(9) -0.0007(8) 0.0038(7) 0.0052(8)
C4 0.0329(10) 0.0274(9) 0.0275(9) 0.0024(7) 0.0069(7) -0.0024(8)
C5 0.0474(12) 0.0284(9) 0.0269(9) 0.0061(8) 0.0012(8) 0.0009(8)
C6 0.0446(11) 0.0340(10) 0.0209(9) 0.0008(8) 0.0019(8) -0.0001(9)
C7 0.0442(12) 0.0343(10) 0.0322(10) -0.0046(8) 0.0131(8) -0.0028(9)
C8 0.0280(9) 0.0243(9) 0.0292(9) 0.0016(7) 0.0014(7) 0.0015(7)
C9 0.0259(9) 0.0272(9) 0.0305(9) 0.0024(8) 0.0001(7) -0.0018(7)
C10 0.0260(10) 0.0459(12) 0.0328(10) -0.0021(9) -0.0019(7) -0.0062(8)
C11 0.0297(10) 0.0438(12) 0.0425(11) -0.0034(9) 0.0041(9) -0.0025(9)
O1W 0.0444(9) 0.0397(8) 0.0307(8) -0.0013(7) -0.0048(6) 0.0079(7)

loop_
_atom_type_symbol
_atom_type_description
_atom_type_scat_dispersion_real
_atom_type_scat_dispersion_imag
_atom_type_scat_source
C C 0.0033 0.0016 'International Tables Vol C Tables 4.2.6.8 and 6.1.1.4'
H H 0.0000 0.0000 'International Tables Vol C Tables 4.2.6.8 and 6.1.1.4'
O O 0.0106 0.0060 'International Tables Vol C Tables 4.2.6.8 and 6.1.1.4'
F F 0.0171 0.0103 'International Tables Vol C Tables 4.2.6.8 and 6.1.1.4'

loop_
_geom_angle_atom_site_label_1
_geom_angle_atom_site_label_2
_geom_angle_atom_site_label_3
_geom_angle
C1 O1 H1O 109.9(16)
C2 O2 H2O 110.3(17)
C9 O3 H3O 107.7(17)
O1 C1 C6 110.17(14)
O1 C1 C2 112.30(14)
C6 C1 C2 102.56(14)
O1 C1 H1 110.4
C6 C1 H1 110.6
C2 C1 H1 110.6
O2 C2 C3 112.06(14)
O2 C2 C1 114.55(14)
C3 C2 C1 104.25(14)
O2 C2 H2 109.0
C3 C2 H2 108.7
C1 C2 H2 108.1
C2 C3 C7 99.03(14)
C2 C3 C4 113.38(15)
C7 C3 C4 99.95(14)
C2 C3 H3 114.3
C7 C3 H3 114.3
C4 C3 H3 114.1
C8 C4 C3 121.32(14)
C8 C4 C5 110.35(15)
C3 C4 C5 102.41(14)
C8 C4 H4 107.3
C3 C4 H4 107.6
C5 C4 H4 107.1
C6 C5 C4 103.88(14)
C6 C5 H5A 110.2
C4 C5 H5A 110.2
C6 C5 H5B 111.8
C4 C5 H5B 111.6
H5A C5 H5B 109.0
C1 C6 C7 101.97(14)
C1 C6 C5 106.83(14)
C7 C6 C5 101.57(15)
C1 C6 H6 114.7
C7 C6 H6 115.2
C5 C6 H6 115.0
C3 C7 C6 94.59(13)
C3 C7 H7A 112.5
C6 C7 H7A 113.0
C3 C7 H7B 113.0
C6 C7 H7B 112.7
H7A C7 H7B 110.2
C4 C8 C9 118.83(15)
C4 C8 H8A 107.6
C9 C8 H8A 107.6
C4 C8 H8B 107.8
C9 C8 H8B 107.5
H8A C8 H8B 107.0
O3 C9 C11 106.37(15)
O3 C9 C10 106.35(15)
C11 C9 C10 109.40(15)
O3 C9 C8 113.61(14)
C11 C9 C8 112.75(15)
C10 C9 C8 108.13(14)
F2 C10 F3 106.83(16)
F2 C10 F1 106.63(15)
F3 C10 F1 106.95(15)
F2 C10 C9 110.71(15)
F3 C10 C9 112.47(15)
F1 C10 C9 112.88(16)
F5 C11 F4 107.30(16)
F5 C11 F6 107.14(17)
F4 C11 F6 106.22(16)
F5 C11 C9 112.34(16)
F4 C11 C9 112.51(16)
F6 C11 C9 110.96(16)
H1WB O1W H1WA 107(3)

loop_
_geom_bond_atom_site_label_1
_geom_bond_atom_site_label_2
_geom_bond_distance
F1 C10 1.338(2)
F2 C10 1.332(2)
F3 C10 1.333(2)
F4 C11 1.328(2)
F5 C11 1.325(2)
F6 C11 1.330(2)
O1 C1 1.443(2)
O1 H1O 0.88(3)
O2 C2 1.435(2)
O2 H2O 0.82(3)
O3 C9 1.404(2)
O3 H3O 0.82(3)
C1 C6 1.527(3)
C1 C2 1.551(2)
C1 H1 0.9600
C2 C3 1.527(2)
C2 H2 0.9601
C3 C7 1.540(2)
C3 C4 1.549(2)
C3 H3 0.9600
C4 C8 1.537(2)
C4 C5 1.556(2)
C4 H4 0.9600
C5 C6 1.542(3)
C5 H5A 0.9601
C5 H5B 0.9600
C6 C7 1.540(3)
C6 H6 0.9600
C7 H7A 0.9601
C7 H7B 0.9600
C8 C9 1.537(2)
C8 H8A 0.9601
C8 H8B 0.9599
C9 C11 1.534(3)
C9 C10 1.537(3)
O1W H1WB 0.83(3)
O1W H1WA 0.88(3)

loop_
_geom_hbond_atom_site_label_D
_geom_hbond_atom_site_label_H
_geom_hbond_atom_site_label_A
_geom_hbond_distance_DH
_geom_hbond_distance_HA
_geom_hbond_distance_DA
_geom_hbond_angle_DHA
_geom_hbond_site_symmetry_A
O1W H1WB O1 0.83(3) 2.02(3) 2.802(2) 156(3) 1_454
O1W H1WA O3 0.88(3) 1.95(3) 2.807(2) 163(3) .
O2 H2O O1 0.82(3) 1.92(3) 2.7439(18) 175(2) 4_575
O3 H3O O2 0.82(3) 1.80(3) 2.6189(18) 174(2) .
O1 H1O O1W 0.88(3) 1.78(3) 2.656(2) 172(2) 4_676

loop_
_geom_torsion_atom_site_label_1
_geom_torsion_atom_site_label_2
_geom_torsion_atom_site_label_3
_geom_torsion_atom_site_label_4
_geom_torsion
O1 C1 C2 O2 113.77(16)
C6 C1 C2 O2 -127.99(15)
O1 C1 C2 C3 -123.41(15)
C6 C1 C2 C3 -5.17(16)
O2 C2 C3 C7 164.12(14)
C1 C2 C3 C7 39.69(16)
O2 C2 C3 C4 59.09(18)
C1 C2 C3 C4 -65.34(17)
C2 C3 C4 C8 -59.0(2)
C7 C3 C4 C8 -163.47(16)
C2 C3 C4 C5 64.40(17)
C7 C3 C4 C5 -40.05(17)
C8 C4 C5 C6 136.02(15)
C3 C4 C5 C6 5.53(18)
O1 C1 C6 C7 88.25(16)
C2 C1 C6 C7 -31.48(16)
O1 C1 C6 C5 -165.59(14)
C2 C1 C6 C5 74.68(17)
C4 C5 C6 C1 -75.47(18)
C4 C5 C6 C7 30.98(17)
C2 C3 C7 C6 -57.57(15)
C4 C3 C7 C6 58.27(16)
C1 C6 C7 C3 55.40(16)
C5 C6 C7 C3 -54.82(16)
C3 C4 C8 C9 -54.4(2)
C5 C4 C8 C9 -174.05(15)
C4 C8 C9 O3 66.0(2)
C4 C8 C9 C11 -55.1(2)
C4 C8 C9 C10 -176.17(15)
O3 C9 C10 F2 68.31(19)
C11 C9 C10 F2 -177.19(15)
C8 C9 C10 F2 -54.1(2)
O3 C9 C10 F3 -172.26(14)
C11 C9 C10 F3 -57.8(2)
C8 C9 C10 F3 65.38(19)
O3 C9 C10 F1 -51.14(19)
C11 C9 C10 F1 63.4(2)
C8 C9 C10 F1 -173.49(14)
O3 C9 C11 F5 -176.09(15)
C10 C9 C11 F5 69.4(2)
C8 C9 C11 F5 -50.9(2)
O3 C9 C11 F4 62.7(2)
C10 C9 C11 F4 -51.8(2)
C8 C9 C11 F4 -172.16(15)
O3 C9 C11 F6 -56.2(2)
C10 C9 C11 F6 -170.66(16)
C8 C9 C11 F6 69.0(2)
